data_4332336
loop_
_publ_author_name
'Li, Yan'
'Zheng, Fa-Kun'
'Liu, Xi'
'Zou, Wen-Qiang'
Guo,
'Lu, Can-Zhong'
'Huang, Jin-Shun'

_publ_section_title
;
 Crystal Structures and Magnetic and Luminescent Properties of a Series of
 Homodinuclear Lanthanide Complexes with 4-Cyanobenzoic Ligand
;
_journal_issue 16
_journal_name_full 'Inorganic Chemistry'
_journal_page_first 6308
_journal_page_last 6316
_journal_paper_doi 10.1021/ic0602603
_journal_volume 45
_journal_year 2006
_chemical_formula_moiety '[La2(4-cba)6(phen)2(H2O)6]'
_chemical_formula_sum 'C72 H52 La2 N10 O18'
_chemical_formula_weight 1623.06
_chemical_name_common '[La2(4-cba)6(phen)2(H2O)6]'
_chemical_name_systematic '[La2(4-cba)6(phen)2(H2O)6]'
_space_group_IT_number 2
_symmetry_cell_setting triclinic
_symmetry_space_group_name_Hall '-P 1'
_symmetry_space_group_name_H-M 'P -1'
_atom_sites_solution_hydrogens geom
_atom_sites_solution_primary direct
_atom_sites_solution_secondary difmap
_audit_creation_method SHELXL-97
_cell_angle_alpha 108.363(8)
_cell_angle_beta 97.397(7)
_cell_angle_gamma 103.890(7)
_cell_formula_units_Z 1
_cell_length_a 6.99710(10)
_cell_length_b 14.33860(10)
_cell_length_c 18.9494(2)
_cell_measurement_reflns_used 4813
_cell_measurement_temperature 293(2)
_cell_measurement_theta_max 27.4835
_cell_measurement_theta_min 3.0088
_cell_volume 1707.96(13)
_computing_cell_refinement 'CrystalClear (Rigaku Corp., 2002)'
_computing_data_collection 'CrystalClear (Rigaku Corp., 2002)'
_computing_data_reduction 'CrystalClear (Rigaku Corp., 2002)'
_computing_molecular_graphics 'Bruker SHELXTL'
_computing_publication_material 'Siemens SHELXTL^TM^ 5'
_computing_structure_refinement 'Siemens SHELXTL^TM^ 5'
_computing_structure_solution 'Siemens SHELXTL^TM^ 5'
_diffrn_ambient_temperature 293.1500
_diffrn_measured_fraction_theta_full 0.991
_diffrn_measured_fraction_theta_max 0.991
_diffrn_measurement_device_type 'Rigaku Mercury CCD'
_diffrn_measurement_method \w
_diffrn_radiation_monochromator graphite
_diffrn_radiation_source 'Rotating Anode'
_diffrn_radiation_type MoK\a
_diffrn_radiation_wavelength 0.71073
_diffrn_reflns_av_R_equivalents 0.0190
_diffrn_reflns_av_sigmaI/netI 0.0304
_diffrn_reflns_limit_h_max 8
_diffrn_reflns_limit_h_min -8
_diffrn_reflns_limit_k_max 16
_diffrn_reflns_limit_k_min -17
_diffrn_reflns_limit_l_max 15
_diffrn_reflns_limit_l_min -22
_diffrn_reflns_number 10854
_diffrn_reflns_theta_full 25.02
_diffrn_reflns_theta_max 25.02
_diffrn_reflns_theta_min 3.01
_exptl_absorpt_coefficient_mu 1.314
_exptl_absorpt_correction_T_max 1.0000
_exptl_absorpt_correction_T_min 0.8948
_exptl_absorpt_correction_type multi-scan
_exptl_absorpt_process_details 'Sphere (Rigaku CrystalClear)'
_exptl_crystal_colour Colorless
_exptl_crystal_density_diffrn 1.578
_exptl_crystal_density_method 'not measured'
_exptl_crystal_description Prism
_exptl_crystal_F_000 812
_exptl_crystal_size_max 0.1800
_exptl_crystal_size_mid 0.1600
_exptl_crystal_size_min 0.1000
_refine_diff_density_max 1.051
_refine_diff_density_min -0.394
_refine_diff_density_rms 0.066
_refine_ls_extinction_method none
_refine_ls_goodness_of_fit_ref 1.004
_refine_ls_hydrogen_treatment mixed
_refine_ls_matrix_type full
_refine_ls_number_parameters 473
_refine_ls_number_reflns 5990
_refine_ls_number_restraints 6
_refine_ls_restrained_S_all 1.005
_refine_ls_R_factor_all 0.0285
_refine_ls_R_factor_gt 0.0256
_refine_ls_shift/su_max 0.000
_refine_ls_shift/su_mean 0.000
_refine_ls_structure_factor_coef Fsqd
_refine_ls_weighting_details 'calc w=1/[\s^2^(Fo^2^)+(0.0373P)^2^+0.6699P] where P=(Fo^2^+2Fc^2^)/3'
_refine_ls_weighting_scheme calc
_refine_ls_wR_factor_gt 0.0617
_refine_ls_wR_factor_ref 0.0637
_reflns_number_gt 5639
_reflns_number_total 5990
_reflns_threshold_expression >2sigma(I)
_cod_data_source_file ic0602603sup1.cif
_cod_data_source_block 2
_cod_depositor_comments
;
The following automatic conversions were performed:

'_exptl_absorpt_correction_type' value 'Multi-scan' changed to
'multi-scan' according to
/home/saulius/struct/CIF-dictionaries/cif_core.dic dictionary named
'cif_core.dic' version 2.4.2 from 2011-04-26.

Automatic conversion script
Id: cif_fix_values 1891 2012-01-12 08:04:46Z andrius 
;
_cod_original_cell_volume 1707.96(3)
_cod_original_sg_symbol_H-M P-1
_cod_database_code 4332336

loop_
_symmetry_equiv_pos_as_xyz
'x, y, z'
'-x, -y, -z'

loop_
_atom_site_label
_atom_site_type_symbol
_atom_site_fract_x
_atom_site_fract_y
_atom_site_fract_z
_atom_site_U_iso_or_equiv
_atom_site_adp_type
_atom_site_occupancy
_atom_site_symmetry_multiplicity
_atom_site_calc_flag
_atom_site_refinement_flags
La1 La 0.176491(19) 0.170095(10) 0.064102(8) 0.01990(6) Uani 1 1 d .
O1W O 0.5054(3) 0.13509(15) 0.11736(13) 0.0349(5) Uani 1 1 d D
H1WA H 0.494(5) 0.0756(15) 0.1295(18) 0.042 Uiso 1 1 d D
H1WB H 0.642(2) 0.158(2) 0.1156(18) 0.042 Uiso 1 1 d D
O2W O 0.4518(3) 0.21196(15) -0.00891(11) 0.0323(4) Uiso 1 1 d D
H2WA H 0.565(3) 0.2601(18) 0.0281(13) 0.039 Uiso 1 1 d D
H2WB H 0.494(4) 0.1559(15) -0.0377(15) 0.039 Uiso 1 1 d D
O3W O -0.1759(3) 0.01272(14) 0.02505(10) 0.0252(4) Uani 1 1 d D
H3WA H -0.192(4) 0.021(2) 0.0754(8) 0.030 Uiso 1 1 d D
H3WB H -0.250(4) 0.041(2) -0.0035(14) 0.030 Uiso 1 1 d D
O11 O 0.1387(3) 0.10492(15) 0.16996(11) 0.0304(4) Uani 1 1 d .
O12 O -0.1884(3) 0.04246(16) 0.16669(11) 0.0360(5) Uani 1 1 d .
O21 O -0.0849(3) 0.24542(13) 0.11443(11) 0.0306(4) Uani 1 1 d .
O22 O -0.2192(3) 0.36314(15) 0.09266(12) 0.0388(5) Uani 1 1 d .
O31 O -0.0163(3) 0.14601(15) -0.06161(11) 0.0313(4) Uani 1 1 d .
O32 O -0.3480(3) 0.07783(14) -0.07829(10) 0.0282(4) Uani 1 1 d .
N1 N 0.3984(3) 0.33552(17) 0.18947(13) 0.0306(5) Uani 1 1 d .
N2 N 0.2605(3) 0.36455(17) 0.05910(14) 0.0303(5) Uani 1 1 d .
N11 N 0.1964(6) 0.1667(4) 0.58345(19) 0.0960(15) Uani 1 1 d .
N21 N 0.2234(8) 0.6364(3) 0.5136(2) 0.1091(16) Uani 1 1 d .
N31 N -0.3372(5) 0.1379(4) -0.4582(2) 0.0840(12) Uani 1 1 d .
C1 C 0.4642(4) 0.3228(2) 0.25355(17) 0.0376(7) Uani 1 1 d .
H1A H 0.4525 0.2561 0.2520 0.045 Uiso 1 1 calc R
C2 C 0.5502(5) 0.4039(3) 0.32332(19) 0.0502(9) Uani 1 1 d .
H2A H 0.5926 0.3914 0.3671 0.060 Uiso 1 1 calc R
C3 C 0.5704(5) 0.5017(3) 0.3256(2) 0.0572(10) Uani 1 1 d .
H3A H 0.6268 0.5568 0.3715 0.069 Uiso 1 1 calc R
C4 C 0.5072(4) 0.5196(2) 0.2597(2) 0.0442(8) Uani 1 1 d .
C5 C 0.5290(6) 0.6208(3) 0.2572(3) 0.0650(12) Uani 1 1 d .
H5A H 0.5861 0.6779 0.3018 0.078 Uiso 1 1 calc R
C6 C 0.4694(7) 0.6346(3) 0.1926(3) 0.0670(12) Uani 1 1 d .
H6A H 0.4881 0.7012 0.1929 0.080 Uiso 1 1 calc R
C7 C 0.3776(5) 0.5497(2) 0.1230(2) 0.0479(9) Uani 1 1 d .
C8 C 0.3124(6) 0.5606(3) 0.0541(2) 0.0561(10) Uani 1 1 d .
H8A H 0.3275 0.6259 0.0521 0.067 Uiso 1 1 calc R
C9 C 0.2269(5) 0.4762(3) -0.0099(2) 0.0517(9) Uani 1 1 d .
H9A H 0.1860 0.4827 -0.0563 0.062 Uiso 1 1 calc R
C10 C 0.2017(5) 0.3797(2) -0.0048(2) 0.0411(7) Uani 1 1 d .
H10A H 0.1399 0.3222 -0.0488 0.049 Uiso 1 1 calc R
C11 C 0.3508(4) 0.4487(2) 0.12316(18) 0.0333(7) Uani 1 1 d .
C12 C 0.4200(4) 0.4331(2) 0.19192(18) 0.0331(7) Uani 1 1 d .
C101 C 0.0430(4) 0.1045(2) 0.28541(15) 0.0277(6) Uani 1 1 d .
C102 C -0.1068(5) 0.1113(3) 0.32620(17) 0.0422(8) Uani 1 1 d .
H10B H -0.2364 0.1033 0.3012 0.051 Uiso 1 1 calc R
C103 C -0.0667(5) 0.1298(3) 0.40330(19) 0.0547(10) Uani 1 1 d .
H10C H -0.1678 0.1349 0.4304 0.066 Uiso 1 1 calc R
C104 C 0.1262(5) 0.1405(3) 0.43980(17) 0.0499(9) Uani 1 1 d .
C105 C 0.2791(5) 0.1355(3) 0.40052(18) 0.0467(8) Uani 1 1 d .
H10D H 0.4088 0.1439 0.4256 0.056 Uiso 1 1 calc R
C106 C 0.2361(4) 0.1179(2) 0.32332(16) 0.0370(7) Uani 1 1 d .
H10E H 0.3382 0.1149 0.2965 0.044 Uiso 1 1 calc R
C107 C -0.0065(4) 0.0819(2) 0.20093(15) 0.0259(6) Uani 1 1 d .
C108 C 0.1673(6) 0.1556(4) 0.5206(2) 0.0691(12) Uani 1 1 d .
C201 C -0.0422(4) 0.4005(2) 0.21799(16) 0.0299(6) Uani 1 1 d .
C202 C 0.0013(4) 0.3582(2) 0.27223(18) 0.0378(7) Uani 1 1 d .
H20A H -0.0138 0.2881 0.2570 0.045 Uiso 1 1 calc R
C203 C 0.0666(5) 0.4186(3) 0.34826(19) 0.0487(8) Uani 1 1 d .
H20B H 0.0909 0.3891 0.3844 0.058 Uiso 1 1 calc R
C204 C 0.0962(5) 0.5243(3) 0.37079(19) 0.0478(8) Uani 1 1 d .
C205 C 0.0552(5) 0.5674(2) 0.3170(2) 0.0465(8) Uani 1 1 d .
H20C H 0.0750 0.6379 0.3320 0.056 Uiso 1 1 calc R
C206 C -0.0149(4) 0.5060(2) 0.24122(18) 0.0381(7) Uani 1 1 d .
H20D H -0.0441 0.5352 0.2053 0.046 Uiso 1 1 calc R
C207 C -0.1213(4) 0.3324(2) 0.13456(16) 0.0278(6) Uani 1 1 d .
C208 C 0.1674(7) 0.5876(3) 0.4506(2) 0.0708(12) Uani 1 1 d .
C301 C -0.2254(4) 0.1229(2) -0.17800(15) 0.0270(6) Uani 1 1 d .
C302 C -0.0605(4) 0.1530(2) -0.20791(17) 0.0362(7) Uani 1 1 d .
H30A H 0.0694 0.1699 -0.1792 0.043 Uiso 1 1 calc R
C303 C -0.0870(5) 0.1582(3) -0.27991(18) 0.0440(8) Uani 1 1 d .
H30B H 0.0241 0.1787 -0.2997 0.053 Uiso 1 1 calc R
C304 C -0.2820(5) 0.1326(2) -0.32251(17) 0.0387(7) Uani 1 1 d .
C305 C -0.4485(5) 0.1029(2) -0.29269(17) 0.0381(7) Uani 1 1 d .
H30C H -0.5784 0.0868 -0.3211 0.046 Uiso 1 1 calc R
C306 C -0.4197(4) 0.0976(2) -0.22080(16) 0.0317(6) Uani 1 1 d .
H30D H -0.5305 0.0772 -0.2009 0.038 Uiso 1 1 calc R
C307 C -0.1950(4) 0.11495(19) -0.10006(15) 0.0245(6) Uani 1 1 d .
C308 C -0.3135(5) 0.1353(3) -0.3986(2) 0.0531(9) Uani 1 1 d .

loop_
_atom_site_aniso_label
_atom_site_aniso_U_11
_atom_site_aniso_U_22
_atom_site_aniso_U_33
_atom_site_aniso_U_23
_atom_site_aniso_U_13
_atom_site_aniso_U_12
La1 0.01925(8) 0.02175(9) 0.01928(9) 0.00822(6) 0.00372(6) 0.00629(6)
O1W 0.0225(9) 0.0332(11) 0.0526(13) 0.0217(10) 0.0056(9) 0.0077(8)
O3W 0.0281(9) 0.0284(10) 0.0215(10) 0.0097(8) 0.0056(8) 0.0114(8)
O11 0.0282(9) 0.0403(11) 0.0264(10) 0.0173(9) 0.0075(8) 0.0093(8)
O12 0.0271(10) 0.0534(13) 0.0263(10) 0.0170(10) 0.0048(8) 0.0066(9)
O21 0.0296(10) 0.0251(10) 0.0393(11) 0.0103(9) 0.0110(9) 0.0118(8)
O22 0.0459(12) 0.0337(11) 0.0377(12) 0.0144(10) 0.0017(10) 0.0157(9)
O31 0.0276(10) 0.0387(11) 0.0254(10) 0.0149(9) 0.0002(8) 0.0046(8)
O32 0.0270(9) 0.0339(10) 0.0283(10) 0.0150(8) 0.0080(8) 0.0110(8)
N1 0.0246(11) 0.0323(13) 0.0310(13) 0.0078(10) 0.0038(10) 0.0076(10)
N2 0.0266(11) 0.0296(12) 0.0381(14) 0.0151(11) 0.0096(10) 0.0091(10)
N11 0.072(2) 0.166(4) 0.0305(19) 0.029(2) 0.0052(17) 0.012(3)
N21 0.164(5) 0.091(3) 0.042(2) 0.006(2) -0.008(3) 0.025(3)
N31 0.068(2) 0.150(4) 0.045(2) 0.057(2) 0.0111(17) 0.023(2)
C1 0.0336(15) 0.0412(17) 0.0320(16) 0.0090(14) 0.0009(13) 0.0095(13)
C2 0.0381(17) 0.071(3) 0.0292(17) 0.0093(17) 0.0007(14) 0.0103(17)
C3 0.0447(19) 0.051(2) 0.045(2) -0.0104(17) 0.0024(16) 0.0003(16)
C4 0.0333(16) 0.0365(17) 0.046(2) -0.0009(15) 0.0071(14) 0.0028(13)
C5 0.067(2) 0.0290(18) 0.071(3) -0.0082(19) 0.014(2) -0.0003(17)
C6 0.079(3) 0.0240(18) 0.090(3) 0.011(2) 0.027(3) 0.0094(17)
C7 0.0452(18) 0.0292(16) 0.076(3) 0.0209(17) 0.0271(18) 0.0139(14)
C8 0.064(2) 0.040(2) 0.089(3) 0.043(2) 0.033(2) 0.0242(17)
C9 0.054(2) 0.052(2) 0.070(3) 0.042(2) 0.0201(19) 0.0221(17)
C10 0.0422(17) 0.0416(18) 0.0477(19) 0.0254(15) 0.0105(15) 0.0143(14)
C11 0.0273(14) 0.0282(15) 0.0501(19) 0.0156(14) 0.0175(13) 0.0115(12)
C12 0.0224(13) 0.0252(14) 0.0447(18) 0.0060(13) 0.0108(12) 0.0019(11)
C101 0.0319(14) 0.0280(14) 0.0230(14) 0.0108(11) 0.0058(11) 0.0065(11)
C102 0.0344(15) 0.061(2) 0.0273(16) 0.0132(15) 0.0073(13) 0.0110(15)
C103 0.0454(19) 0.083(3) 0.0281(17) 0.0155(17) 0.0152(15) 0.0082(18)
C104 0.057(2) 0.063(2) 0.0195(15) 0.0107(15) 0.0066(15) 0.0069(17)
C105 0.0412(17) 0.066(2) 0.0277(16) 0.0174(16) -0.0003(14) 0.0107(16)
C106 0.0370(15) 0.0492(18) 0.0252(15) 0.0148(14) 0.0074(13) 0.0116(14)
C107 0.0293(14) 0.0272(14) 0.0248(14) 0.0122(11) 0.0080(11) 0.0098(11)
C108 0.057(2) 0.108(3) 0.027(2) 0.019(2) 0.0033(17) 0.006(2)
C201 0.0258(13) 0.0316(15) 0.0353(16) 0.0120(12) 0.0114(12) 0.0117(11)
C202 0.0410(16) 0.0385(17) 0.0392(17) 0.0165(14) 0.0091(14) 0.0178(13)
C203 0.054(2) 0.062(2) 0.0383(19) 0.0235(17) 0.0090(16) 0.0258(17)
C204 0.0461(18) 0.054(2) 0.0357(18) 0.0070(16) 0.0075(15) 0.0135(16)
C205 0.0527(19) 0.0316(17) 0.047(2) 0.0052(15) 0.0090(16) 0.0103(15)
C206 0.0405(16) 0.0332(16) 0.0414(18) 0.0135(14) 0.0082(14) 0.0125(13)
C207 0.0220(12) 0.0282(14) 0.0354(16) 0.0142(12) 0.0115(12) 0.0052(11)
C208 0.089(3) 0.067(3) 0.041(2) 0.007(2) 0.001(2) 0.019(2)
C301 0.0309(14) 0.0248(13) 0.0236(14) 0.0087(11) 0.0036(11) 0.0066(11)
C302 0.0290(14) 0.0468(18) 0.0311(16) 0.0186(14) 0.0031(12) 0.0039(13)
C303 0.0413(17) 0.059(2) 0.0324(17) 0.0227(16) 0.0122(14) 0.0054(15)
C304 0.0471(17) 0.0438(17) 0.0256(15) 0.0173(14) 0.0046(13) 0.0096(14)
C305 0.0379(16) 0.0452(18) 0.0302(16) 0.0169(14) -0.0017(13) 0.0107(14)
C306 0.0320(14) 0.0369(16) 0.0289(15) 0.0165(13) 0.0064(12) 0.0090(12)
C307 0.0300(14) 0.0214(13) 0.0230(13) 0.0078(11) 0.0041(11) 0.0106(11)
C308 0.049(2) 0.078(3) 0.0359(19) 0.0318(18) 0.0070(16) 0.0109(18)

loop_
_atom_type_symbol
_atom_type_description
_atom_type_scat_dispersion_real
_atom_type_scat_dispersion_imag
_atom_type_scat_source
C C 0.0033 0.0016 'International Tables Vol C Tables 4.2.6.8 and 6.1.1.4'
H H 0.0000 0.0000 'International Tables Vol C Tables 4.2.6.8 and 6.1.1.4'
N N 0.0061 0.0033 'International Tables Vol C Tables 4.2.6.8 and 6.1.1.4'
O O 0.0106 0.0060 'International Tables Vol C Tables 4.2.6.8 and 6.1.1.4'
La La -0.2871 2.4523 'International Tables Vol C Tables 4.2.6.8 and 6.1.1.4'

loop_
_geom_angle_atom_site_label_1
_geom_angle_atom_site_label_2
_geom_angle_atom_site_label_3
_geom_angle
_geom_angle_site_symmetry_1
_geom_angle_site_symmetry_3
O31 La1 O11 139.46(6) . .
O31 La1 O21 84.93(6) . .
O11 La1 O21 79.27(6) . .
O31 La1 O2W 76.35(6) . .
O11 La1 O2W 137.36(6) . .
O21 La1 O2W 137.28(6) . .
O31 La1 O1W 136.86(7) . .
O11 La1 O1W 68.09(6) . .
O21 La1 O1W 138.19(7) . .
O2W La1 O1W 69.27(6) . .
O31 La1 O3W 75.32(6) . 2
O11 La1 O3W 90.02(6) . 2
O21 La1 O3W 134.96(6) . 2
O2W La1 O3W 76.67(6) . 2
O1W La1 O3W 72.10(6) . 2
O31 La1 N1 135.19(7) . .
O11 La1 N1 77.03(7) . .
O21 La1 N1 77.40(6) . .
O2W La1 N1 89.36(6) . .
O1W La1 N1 70.54(7) . .
O3W La1 N1 142.63(6) 2 .
O31 La1 N2 75.68(7) . .
O11 La1 N2 132.34(7) . .
O21 La1 N2 72.77(6) . .
O2W La1 N2 65.56(6) . .
O1W La1 N2 110.92(6) . .
O3W La1 N2 136.60(6) 2 .
N1 La1 N2 59.85(7) . .
O31 La1 O3W 70.29(6) . .
O11 La1 O3W 69.37(6) . .
O21 La1 O3W 72.28(5) . .
O2W La1 O3W 132.56(6) . .
O1W La1 O3W 116.48(6) . .
O3W La1 O3W 63.06(6) 2 .
N1 La1 O3W 137.99(6) . .
N2 La1 O3W 132.60(6) . .
O31 La1 La1 69.67(4) . 2
O11 La1 La1 77.84(4) . 2
O21 La1 La1 102.92(4) . 2
O2W La1 La1 105.81(4) . 2
O1W La1 La1 95.18(4) . 2
O3W La1 La1 32.25(4) 2 2
N1 La1 La1 154.33(5) . 2
N2 La1 La1 145.34(5) . 2
O3W La1 La1 30.80(4) . 2
O31 La1 La1 112.97(4) . 1_655
O11 La1 La1 96.90(4) . 1_655
O21 La1 La1 152.89(4) . 1_655
O2W La1 La1 40.47(4) . 1_655
O1W La1 La1 28.81(5) . 1_655
O3W La1 La1 71.33(4) 2 1_655
N1 La1 La1 75.60(5) . 1_655
N2 La1 La1 91.45(5) . 1_655
O3W La1 La1 131.81(4) . 1_655
La1 La1 La1 102.427(8) 2 1_655
La1 O1W H1WA 118.8(19) . .
La1 O1W H1WB 134(2) . .
H1WA O1W H1WB 105(3) . .
La1 O2W H2WA 106.2(19) . .
La1 O2W H2WB 116.9(18) . .
H2WA O2W H2WB 108(2) . .
La1 O3W La1 116.94(6) 2 .
La1 O3W H3WA 117.8(17) 2 .
La1 O3W H3WA 96.8(17) . .
La1 O3W H3WB 109.2(17) 2 .
La1 O3W H3WB 94.8(17) . .
H3WA O3W H3WB 119(2) . .
C107 O11 La1 133.70(17) . .
C207 O21 La1 139.08(16) . .
C307 O31 La1 140.95(17) . .
C1 N1 C12 117.8(3) . .
C1 N1 La1 120.25(19) . .
C12 N1 La1 121.33(19) . .
C10 N2 C11 117.8(3) . .
C10 N2 La1 121.08(19) . .
C11 N2 La1 120.94(19) . .
N1 C1 C2 123.6(3) . .
N1 C1 H1A 118.2 . .
C2 C1 H1A 118.2 . .
C3 C2 C1 118.4(3) . .
C3 C2 H2A 120.8 . .
C1 C2 H2A 120.8 . .
C2 C3 C4 120.3(3) . .
C2 C3 H3A 119.8 . .
C4 C3 H3A 119.8 . .
C3 C4 C12 117.5(3) . .
C3 C4 C5 123.5(3) . .
C12 C4 C5 119.0(3) . .
C6 C5 C4 121.6(3) . .
C6 C5 H5A 119.2 . .
C4 C5 H5A 119.2 . .
C5 C6 C7 121.5(3) . .
C5 C6 H6A 119.3 . .
C7 C6 H6A 119.3 . .
C8 C7 C11 117.9(3) . .
C8 C7 C6 123.4(3) . .
C11 C7 C6 118.7(4) . .
C9 C8 C7 120.0(3) . .
C9 C8 H8A 120.0 . .
C7 C8 H8A 120.0 . .
C8 C9 C10 118.7(4) . .
C8 C9 H9A 120.7 . .
C10 C9 H9A 120.7 . .
N2 C10 C9 123.9(3) . .
N2 C10 H10A 118.0 . .
C9 C10 H10A 118.0 . .
N2 C11 C7 121.6(3) . .
N2 C11 C12 118.2(2) . .
C7 C11 C12 120.2(3) . .
N1 C12 C4 122.4(3) . .
N1 C12 C11 118.7(3) . .
C4 C12 C11 118.9(3) . .
C102 C101 C106 119.1(3) . .
C102 C101 C107 119.8(2) . .
C106 C101 C107 121.2(2) . .
C103 C102 C101 121.0(3) . .
C103 C102 H10B 119.5 . .
C101 C102 H10B 119.5 . .
C102 C103 C104 119.1(3) . .
C102 C103 H10C 120.5 . .
C104 C103 H10C 120.5 . .
C105 C104 C103 121.0(3) . .
C105 C104 C108 119.6(3) . .
C103 C104 C108 119.3(3) . .
C106 C105 C104 118.9(3) . .
C106 C105 H10D 120.5 . .
C104 C105 H10D 120.5 . .
C105 C106 C101 120.9(3) . .
C105 C106 H10E 119.6 . .
C101 C106 H10E 119.6 . .
O12 C107 O11 124.9(2) . .
O12 C107 C101 117.6(2) . .
O11 C107 C101 117.4(2) . .
N11 C108 C104 179.0(5) . .
C202 C201 C206 119.1(3) . .
C202 C201 C207 120.3(3) . .
C206 C201 C207 120.6(3) . .
C203 C202 C201 120.9(3) . .
C203 C202 H20A 119.6 . .
C201 C202 H20A 119.6 . .
C202 C203 C204 119.6(3) . .
C202 C203 H20B 120.2 . .
C204 C203 H20B 120.2 . .
C205 C204 C203 120.0(3) . .
C205 C204 C208 120.7(3) . .
C203 C204 C208 119.3(4) . .
C206 C205 C204 120.1(3) . .
C206 C205 H20C 119.9 . .
C204 C205 H20C 119.9 . .
C205 C206 C201 120.4(3) . .
C205 C206 H20D 119.8 . .
C201 C206 H20D 119.8 . .
O22 C207 O21 125.6(3) . .
O22 C207 C201 118.1(2) . .
O21 C207 C201 116.3(2) . .
N21 C208 C204 179.3(5) . .
C302 C301 C306 119.8(3) . .
C302 C301 C307 120.3(2) . .
C306 C301 C307 119.9(2) . .
C303 C302 C301 120.7(3) . .
C303 C302 H30A 119.6 . .
C301 C302 H30A 119.6 . .
C302 C303 C304 119.2(3) . .
C302 C303 H30B 120.4 . .
C304 C303 H30B 120.4 . .
C303 C304 C305 120.5(3) . .
C303 C304 C308 120.2(3) . .
C305 C304 C308 119.3(3) . .
C306 C305 C304 119.7(3) . .
C306 C305 H30C 120.2 . .
C304 C305 H30C 120.2 . .
C305 C306 C301 120.2(3) . .
C305 C306 H30D 119.9 . .
C301 C306 H30D 119.9 . .
O32 C307 O31 124.8(2) . .
O32 C307 C301 118.2(2) . .
O31 C307 C301 117.1(2) . .
N31 C308 C304 179.6(5) . .

loop_
_geom_bond_atom_site_label_1
_geom_bond_atom_site_label_2
_geom_bond_distance
_geom_bond_site_symmetry_2
La1 O31 2.4584(18) .
La1 O11 2.4831(19) .
La1 O21 2.4840(18) .
La1 O2W 2.5766(19) .
La1 O1W 2.6156(19) .
La1 O3W 2.6323(18) 2
La1 N1 2.723(2) .
La1 N2 2.743(2) .
La1 O3W 2.7434(18) .
La1 La1 4.5826(6) 2
La1 La1 6.99710(11) 1_655
O1W H1WA 0.939(10) .
O1W H1WB 0.941(10) .
O2W H2WA 0.942(10) .
O2W H2WB 0.953(10) .
O3W La1 2.6323(18) 2
O3W H3WA 0.949(10) .
O3W H3WB 0.946(10) .
O11 C107 1.265(3) .
O12 C107 1.254(3) .
O21 C207 1.282(3) .
O22 C207 1.233(3) .
O31 C307 1.259(3) .
O32 C307 1.256(3) .
N1 C1 1.325(4) .
N1 C12 1.356(4) .
N2 C10 1.328(4) .
N2 C11 1.358(4) .
N11 C108 1.135(5) .
N21 C208 1.136(5) .
N31 C308 1.133(5) .
C1 C2 1.398(4) .
C1 H1A 0.9300 .
C2 C3 1.361(5) .
C2 H2A 0.9300 .
C3 C4 1.391(5) .
C3 H3A 0.9300 .
C4 C12 1.411(4) .
C4 C5 1.439(5) .
C5 C6 1.332(6) .
C5 H5A 0.9300 .
C6 C7 1.425(5) .
C6 H6A 0.9300 .
C7 C8 1.395(5) .
C7 C11 1.415(4) .
C8 C9 1.354(5) .
C8 H8A 0.9300 .
C9 C10 1.387(4) .
C9 H9A 0.9300 .
C10 H10A 0.9300 .
C11 C12 1.434(4) .
C101 C102 1.384(4) .
C101 C106 1.385(4) .
C101 C107 1.504(4) .
C102 C103 1.378(4) .
C102 H10B 0.9300 .
C103 C104 1.384(5) .
C103 H10C 0.9300 .
C104 C105 1.383(5) .
C104 C108 1.456(5) .
C105 C106 1.383(4) .
C105 H10D 0.9300 .
C106 H10E 0.9300 .
C201 C202 1.385(4) .
C201 C206 1.393(4) .
C201 C207 1.517(4) .
C202 C203 1.374(5) .
C202 H20A 0.9300 .
C203 C204 1.394(5) .
C203 H20B 0.9300 .
C204 C205 1.382(5) .
C204 C208 1.443(5) .
C205 C206 1.375(4) .
C205 H20C 0.9300 .
C206 H20D 0.9300 .
C301 C302 1.387(4) .
C301 C306 1.390(4) .
C301 C307 1.509(4) .
C302 C303 1.381(4) .
C302 H30A 0.9300 .
C303 C304 1.392(4) .
C303 H30B 0.9300 .
C304 C305 1.393(4) .
C304 C308 1.445(4) .
C305 C306 1.380(4) .
C305 H30C 0.9300 .
C306 H30D 0.9300 .

loop_
_geom_hbond_atom_site_label_D
_geom_hbond_atom_site_label_H
_geom_hbond_atom_site_label_A
_geom_hbond_distance_DH
_geom_hbond_distance_HA
_geom_hbond_distance_DA
_geom_hbond_angle_DHA
_geom_hbond_site_symmetry_A
O1W H1WB O21 0.941(10) 2.026(13) 2.940(3) 163(3) 1_655
O1W H1WA O32 0.939(10) 2.04(2) 2.799(3) 137(3) 2
O2W H2WA O22 0.942(10) 1.808(11) 2.746(3) 173(3) 1_655
O2W H2WB O32 0.953(10) 1.827(13) 2.750(3) 162(3) 1_655
